data_7050431
loop_
_publ_author_name
'George, Sumod'
'Nangia, Ashwini'
'Bagieu-Beucher, Muriel'
'Masse, Ren\'e'
'Nicoud, Jean-Fran\,cois'

_publ_section_title
;
 Crystal engineering of two-dimensional polar layer structures:
 hydrogen bond networks in some N-meta-phenylpyrimidinones
;
_journal_issue 3
_journal_name_full 'New Journal of Chemistry'
_journal_page_first 568
_journal_paper_doi 10.1039/b207090a
_journal_volume 27
_journal_year 2003
_chemical_formula_moiety 'C12 H12 N2 O '
_chemical_formula_sum 'C12 H12 N2 O'
_chemical_formula_weight 200.24
_space_group_IT_number 15
_symmetry_cell_setting monoclinic
_symmetry_space_group_name_Hall '-C 2yc'
_symmetry_space_group_name_H-M 'C 1 2/c 1'
_cell_angle_alpha 90
_cell_angle_beta 91.87(2)
_cell_angle_gamma 90
_cell_formula_units_Z 8
_cell_length_a 18.468(3)
_cell_length_b 7.214(2)
_cell_length_c 15.603(3)
_cell_measurement_reflns_used 25
_cell_measurement_temperature 296.2
_cell_measurement_theta_max 14
_cell_measurement_theta_min 10
_cell_volume 2077.7(8)
_computing_cell_refinement 'MSC/AFC Diffractometer Control'
_computing_data_collection 'MSC/AFC Diffractometer Control'
_computing_data_reduction 'teXsan for Windows (MSC, 1997)'
_computing_publication_material 'teXsan for Windows (MSC, 1997)'
_computing_structure_refinement 'teXsan for Windows (MSC, 1997)'
_computing_structure_solution
;
SIR92 (Altomare, et. al. 1993)
;
_diffrn_ambient_temperature 296.2
_diffrn_measurement_device 'Nonius CAD4'
_diffrn_measurement_method \w-2\q
_diffrn_orient_matrix_UB_11 0.02179
_diffrn_orient_matrix_UB_12 -0.07015
_diffrn_orient_matrix_UB_13 0.04974
_diffrn_orient_matrix_UB_21 0.04299
_diffrn_orient_matrix_UB_22 -0.03091
_diffrn_orient_matrix_UB_23 -0.03463
_diffrn_orient_matrix_UB_31 0.02474
_diffrn_orient_matrix_UB_32 0.11550
_diffrn_orient_matrix_UB_33 0.02094
_diffrn_radiation_detector 'scintillation counter'
_diffrn_radiation_monochromator graphite
_diffrn_radiation_source 'X-ray tube'
_diffrn_radiation_type 'Mo K\a'
_diffrn_radiation_wavelength 0.7107
_diffrn_reflns_av_R_equivalents 0.05050
_diffrn_reflns_av_sigmaI/netI 0.125
_diffrn_reflns_limit_h_max 25
_diffrn_reflns_limit_h_min -25
_diffrn_reflns_limit_k_max 10
_diffrn_reflns_limit_k_min 0
_diffrn_reflns_limit_l_max 21
_diffrn_reflns_limit_l_min 0
_diffrn_reflns_number 6672
_diffrn_reflns_reduction_process 'Lp corrections applied'
_diffrn_reflns_theta_max 29.96
_diffrn_reflns_theta_min 3.03
_diffrn_standards_decay_% 6%
_diffrn_standards_interval_count '7200 s'
_diffrn_standards_number 2
_exptl_absorpt_coefficient_mu 0.084
_exptl_absorpt_correction_type none
_exptl_crystal_colour yellow
_exptl_crystal_density_diffrn 1.280
_exptl_crystal_density_meas ?
_exptl_crystal_description square
_exptl_crystal_F_000 848.00
_exptl_crystal_size_max 0.19
_exptl_crystal_size_mid 0.35
_exptl_crystal_size_min 0.48
_refine_diff_density_max 0.41
_refine_diff_density_min -0.20
_refine_ls_extinction_method none
_refine_ls_goodness_of_fit_all 2.809
_refine_ls_goodness_of_fit_ref 2.810
_refine_ls_hydrogen_treatment noref
_refine_ls_matrix_type full
_refine_ls_number_constraints 0
_refine_ls_number_parameters 136
_refine_ls_number_reflns 1057
_refine_ls_number_restraints 0
_refine_ls_R_factor_all 0.0486
_refine_ls_R_factor_gt 0.0490
_refine_ls_shift/su_max 0.0000
_refine_ls_shift/su_mean 0.0001
_refine_ls_structure_factor_coef F
_refine_ls_weighting_details 'w = 1/[\s^2^(Fo) + 0.00022|Fo|^2^]'
_refine_ls_weighting_scheme sigma
_refine_ls_wR_factor_all 0.0610
_refine_ls_wR_factor_ref 0.0610
_reflns_number_gt 1057
_reflns_number_total 6454
_reflns_threshold_expression I>3.00\s(I)
_cod_data_source_file b207090a.txt
_cod_data_source_block 1
_cod_depositor_comments
;
The following automatic conversions were performed:
'_symmetry_cell_setting' value 'Monoclinic' changed to 'monoclinic'
according to '/home/saulius/struct/CIF-dictionaries/cif_core.dic'
dictionary named 'cif_core.dic' version 2.4.1 from 2010-06-29.

Automatic conversion script
Id: cif_fix_enum 1527 2010-12-29 10:47:43Z saulius 
;
_cod_original_cell_volume 2077.7(7)
_cod_original_sg_symbol_H-M C2/c
_cod_original_formula_sum 'C12 H12 N2 O '
_cod_database_code 7050431

loop_
_symmetry_equiv_pos_as_xyz
'x, y, z'
'-x, y, -z+1/2'
'x+1/2, y+1/2, z'
'-x+1/2, y+1/2, -z+1/2'
'-x, -y, -z'
'x, -y, z-1/2'
'-x+1/2, -y+1/2, -z'
'x+1/2, -y+1/2, z-1/2'

loop_
_atom_site_label
_atom_site_fract_x
_atom_site_fract_y
_atom_site_fract_z
_atom_site_U_iso_or_equiv
_atom_site_occupancy
_atom_site_refinement_flags
_atom_site_adp_type
_atom_site_calc_flag
_atom_site_calc_attached_atom
O(1) 0.44547(8) 0.7258(2) 0.11189(11) 0.0833(6) 1.000 . Uani d ?
N(1) 0.39948(8) 0.4437(2) 0.07621(10) 0.0585(6) 1.000 . Uani d ?
N(2) 0.52145(7) 0.4810(2) 0.12804(9) 0.0479(5) 1.000 . Uani d ?
C(1) 0.45390(10) 0.5582(3) 0.10514(13) 0.0557(6) 1.000 . Uani d ?
C(2) 0.41132(9) 0.2638(3) 0.07268(12) 0.0529(6) 1.000 . Uani d ?
C(3) 0.47842(10) 0.1833(3) 0.09488(12) 0.0520(6) 1.000 . Uani d ?
C(4) 0.53375(9) 0.2949(2) 0.12169(11) 0.0437(5) 1.000 . Uani d ?
C(5) 0.34971(11) 0.1434(3) 0.0429(2) 0.0768(8) 1.000 . Uani d ?
C(6) 0.57645(11) 0.6075(3) 0.1627(1) 0.0692(7) 1.000 . Uani d ?
C(7) 0.60609(9) 0.2165(3) 0.14418(11) 0.0461(5) 1.000 . Uani d ?
C(8) 0.66758(9) 0.2630(3) 0.09957(12) 0.0577(6) 1.000 . Uani d ?
C(9) 0.73217(10) 0.1747(3) 0.1189(1) 0.0654(7) 1.000 . Uani d ?
C(10) 0.73726(10) 0.0429(3) 0.1814(2) 0.0705(7) 1.000 . Uani d ?
C(11) 0.67692(11) -0.0030(3) 0.22667(13) 0.0700(7) 1.000 . Uani d ?
C(12) 0.61173(10) 0.0820(3) 0.20783(13) 0.0567(6) 1.000 . Uani d ?
H(1) 0.4861 0.0337 0.0867 0.082 1.000 . Uiso c ?
H(2) 0.3666 0.0393 0.0107 0.093 1.000 . Uiso c ?
H(3) 0.3240 0.0953 0.0907 0.093 1.000 . Uiso c ?
H(4) 0.3160 0.2110 0.0071 0.093 1.000 . Uiso c ?
H(5) 0.6246 0.5737 0.1449 0.084 1.000 . Uiso c ?
H(6) 0.5782 0.6071 0.2246 0.084 1.000 . Uiso c ?
H(7) 0.5679 0.7324 0.1443 0.084 1.000 . Uiso c ?
H(8) 0.6644 0.3565 0.0560 0.069 1.000 . Uiso c ?
H(9) 0.7731 0.2069 0.0865 0.080 1.000 . Uiso c ?
H(10) 0.7820 -0.0185 0.1926 0.084 1.000 . Uiso c ?
H(11) 0.6796 -0.0965 0.2689 0.085 1.000 . Uiso c ?
H(12) 0.5695 0.0520 0.2390 0.070 1.000 . Uiso c ?

loop_
_atom_site_aniso_label
_atom_site_aniso_U_11
_atom_site_aniso_U_22
_atom_site_aniso_U_33
_atom_site_aniso_U_12
_atom_site_aniso_U_13
_atom_site_aniso_U_23
O(1) 0.0885(11) 0.0444(10) 0.1167(13) 0.0179(8) 0.0019(9) 0.0059(9)
N(1) 0.0509(10) 0.0550(12) 0.0694(12) 0.0116(9) -0.0012(8) 0.0072(9)
N(2) 0.0488(9) 0.0391(9) 0.0557(10) 0.0013(8) 0.0016(7) -0.0028(8)
C(1) 0.0576(12) 0.0462(13) 0.0634(13) 0.0117(10) 0.0056(9) 0.0093(10)
C(2) 0.0468(10) 0.0546(13) 0.0572(12) 0.0038(10) -0.0006(8) 0.0033(10)
C(3) 0.0470(11) 0.0453(11) 0.0634(13) 0.0048(9) -0.0053(9) -0.0043(9)
C(4) 0.0440(9) 0.0387(10) 0.0484(11) 0.0047(9) 0.0026(8) 0.0003(9)
C(5) 0.0553(13) 0.076(2) 0.098(2) -0.0057(12) -0.0159(11) -0.000(1)
C(6) 0.074(2) 0.0506(13) 0.083(2) -0.0075(11) 0.0044(11) -0.0111(12)
C(7) 0.0427(10) 0.0475(11) 0.0481(11) 0.0029(9) -0.0009(8) -0.0094(9)
C(8) 0.0490(11) 0.0611(13) 0.0629(12) 0.0024(10) 0.0029(9) -0.0057(11)
C(9) 0.0448(11) 0.080(2) 0.071(1) 0.0004(11) -0.0005(10) -0.0182(13)
C(10) 0.0492(12) 0.076(2) 0.085(2) 0.0181(12) -0.0231(11) -0.024(1)
C(11) 0.0655(13) 0.068(2) 0.075(2) 0.0161(12) -0.0175(11) 0.0009(12)
C(12) 0.0520(11) 0.0572(13) 0.0608(13) 0.0080(10) 0.0004(9) 0.0024(10)

loop_
_atom_type_symbol
_atom_type_oxidation_number
_atom_type_number_in_cell
_atom_type_scat_dispersion_real
_atom_type_scat_dispersion_imag
_atom_type_scat_source
C 0 96 0.002 0.002
;International Tables for Crystallography
(1992, Vol. C, Table 6.1.1.2)
;
H 0 96 0.000 0.000
;International Tables for Crystallography
(1992, Vol. C, Table 6.1.1.2)
;
N 0 16 0.004 0.003
;International Tables for Crystallography
(1992, Vol. C, Table 6.1.1.2)
;
O 0 8 0.008 0.006
;International Tables for Crystallography
(1992, Vol. C, Table 6.1.1.2)
;

loop_
_geom_angle_atom_site_label_1
_geom_angle_atom_site_label_2
_geom_angle_atom_site_label_3
_geom_angle
_geom_angle_site_symmetry_1
_geom_angle_site_symmetry_2
_geom_angle_site_symmetry_3
_geom_angle_publ_flag
N1 O1 N2 63.46(11) . . . ?
N1 O1 C1 30.7(2) . . . ?
N1 O1 C6 96.58(13) . . . ?
N1 O1 H1 156.1 . . . no
N1 O1 H6 83.0 . . . no
N1 O1 H7 115.5 . . . no
N2 O1 C1 32.8(2) . . . ?
N2 O1 C6 33.16(10) . . . ?
N2 O1 H1 123.3 . . . no
N2 O1 H6 76.7 . . . no
N2 O1 H7 52.5 . . . no
C1 O1 C6 65.9(2) . . . ?
C1 O1 H1 150.0 . . . no
C1 O1 H6 78.2 . . . no
C1 O1 H7 85.0 . . . no
C6 O1 H1 93.5 . . . no
C6 O1 H6 78.1 . . . no
C6 O1 H7 20.6 . . . no
H1 O1 H6 120.4 1_565 1_565 1_565 no
H1 O1 H7 72.8 1_565 1_565 1_565 no
H6 O1 H7 89.3 2_655 2_655 2_655 no
O1 N1 N2 58.20(11) . . . ?
O1 N1 C1 27.2(2) . . . ?
O1 N1 C2 146.4(2) . . . ?
O1 N1 C3 117.0(1) . . . ?
O1 N1 C4 87.71(12) . . . ?
O1 N1 C5 178.2(2) . . . ?
O1 N1 H3 160.1 . . . no
O1 N1 H4 158.3 . . . no
O1 N1 H8 82.1 . . . no
O1 N1 H10 92.5 . . . no
N2 N1 C1 31.0(2) . . . ?
N2 N1 C2 88.2(2) . . . ?
N2 N1 C3 58.77(11) . . . ?
N2 N1 C4 29.51(8) . . . ?
N2 N1 C5 121.7(1) . . . ?
N2 N1 H3 121.7 . . . no
N2 N1 H4 141.7 . . . no
N2 N1 H8 124.9 . . . no
N2 N1 H10 119.8 . . . no
C1 N1 C2 119.2(3) . . . ?
C1 N1 C3 89.7(2) . . . ?
C1 N1 C4 60.5(2) . . . ?
C1 N1 C5 152.7(2) . . . ?
C1 N1 H3 148.5 . . . no
C1 N1 H4 170.1 . . . no
C1 N1 H8 102.9 . . . no
C1 N1 H10 107.1 . . . no
C2 N1 C3 29.5(2) . . . ?
C2 N1 C4 58.7(2) . . . ?
C2 N1 C5 33.5(2) . . . ?
C2 N1 H3 39.4 . . . no
C2 N1 H4 54.6 . . . no
C2 N1 H8 123.5 . . . no
C2 N1 H10 104.4 . . . no
C3 N1 C4 29.27(10) . . . ?
C3 N1 C5 62.95(13) . . . ?
C3 N1 H3 66.5 . . . no
C3 N1 H4 83.7 . . . no
C3 N1 H8 138.4 . . . no
C3 N1 H10 117.7 . . . no
C4 N1 C5 92.23(13) . . . ?
C4 N1 H3 94.2 . . . no
C4 N1 H4 112.6 . . . no
C4 N1 H8 138.8 . . . no
C4 N1 H10 124.0 . . . no
C5 N1 H3 18.2 . . . no
C5 N1 H4 22.4 . . . no
C5 N1 H8 99.1 . . . no
C5 N1 H10 86.1 . . . no
H3 N1 H4 32.5 . . . no
H3 N1 H8 108.6 . . . no
H3 N1 H10 70.0 . . . no
H4 N1 H8 77.6 . . . no
H4 N1 H10 82.5 . . . no
H8 N1 H10 96.3 3_665 3_665 3_665 no
O1 N2 N1 58.34(11) . . . ?
O1 N2 C1 28.2(2) . . . ?
O1 N2 C2 87.67(12) . . . ?
O1 N2 C3 119.1(2) . . . ?
O1 N2 C4 149.6(2) . . . ?
O1 N2 C6 88.6(2) . . . ?
O1 N2 C7 179.0(2) . . . ?
O1 N2 H5 109.5 . . . no
O1 N2 H6 92.1 . . . no
O1 N2 H7 64.7 . . . no
N1 N2 C1 30.1(2) . . . ?
N1 N2 C2 29.34(9) . . . ?
N1 N2 C3 60.75(12) . . . ?
N1 N2 C4 91.2(2) . . . ?
N1 N2 C6 146.8(2) . . . ?
N1 N2 C7 122.3(1) . . . ?
N1 N2 H5 162.7 . . . no
N1 N2 H6 139.9 . . . no
N1 N2 H7 122.5 . . . no
C1 N2 C2 59.4(2) . . . ?
C1 N2 C3 90.9(2) . . . ?
C1 N2 C4 121.4(3) . . . ?
C1 N2 C6 116.8(3) . . . ?
C1 N2 C7 152.4(2) . . . ?
C1 N2 H5 136.6 . . . no
C1 N2 H6 116.5 . . . no
C1 N2 H7 92.7 . . . no
C2 N2 C3 31.42(11) . . . ?
C2 N2 C4 61.9(2) . . . ?
C2 N2 C6 174.9(2) . . . ?
C2 N2 C7 92.97(13) . . . ?
C2 N2 H5 158.7 . . . no
C2 N2 H6 150.4 . . . no
C2 N2 H7 151.4 . . . no
C3 N2 C4 30.5(2) . . . ?
C3 N2 C6 152.1(2) . . . ?
C3 N2 C7 61.56(12) . . . ?
C3 N2 H5 129.9 . . . no
C3 N2 H6 137.8 . . . no
C3 N2 H7 172.5 . . . no
C4 N2 C6 121.8(3) . . . ?
C4 N2 C7 31.1(2) . . . ?
C4 N2 H5 100.1 . . . no
C4 N2 H6 114.4 . . . no
C4 N2 H7 145.2 . . . no
C6 N2 C7 90.9(2) . . . ?
C6 N2 H5 26.4 . . . no
C6 N2 H6 26.3 . . . no
C6 N2 H7 26.1 . . . no
C7 N2 H5 69.7 . . . no
C7 N2 H6 87.7 . . . no
C7 N2 H7 114.6 . . . no
H5 N2 H6 45.0 . . . no
H5 N2 H7 45.1 . . . no
H6 N2 H7 45.2 . . . no
O1 C1 N1 122.1(3) . . . ?
O1 C1 N2 119.0(3) . . . ?
O1 C1 C2 151.9(3) . . . ?
O1 C1 C3 177.4(3) . . . ?
O1 C1 C4 147.9(3) . . . ?
O1 C1 C6 86.7(2) . . . ?
O1 C1 H6 85.7 . . . no
O1 C1 H6 76.1 . . . no
O1 C1 H7 65.9 . . . no
N1 C1 N2 118.9(3) . . . ?
N1 C1 C2 29.8(2) . . . ?
N1 C1 C3 60.4(2) . . . ?
N1 C1 C4 90.0(2) . . . ?
N1 C1 C6 151.1(3) . . . ?
N1 C1 H6 146.7 . . . no
N1 C1 H6 102.5 . . . no
N1 C1 H7 170.1 . . . no
N2 C1 C2 89.1(2) . . . ?
N2 C1 C3 58.5(2) . . . ?
N2 C1 C4 28.9(1) . . . ?
N2 C1 C6 32.3(2) . . . ?
N2 C1 H6 38.1 . . . no
N2 C1 H6 91.3 . . . no
N2 C1 H7 53.4 . . . no
C2 C1 C3 30.66(10) . . . ?
C2 C1 C4 60.2(1) . . . ?
C2 C1 C6 121.3(2) . . . ?
C2 C1 H6 120.2 . . . no
C2 C1 H6 104.2 . . . no
C2 C1 H7 142.1 . . . no
C3 C1 C4 29.57(10) . . . ?
C3 C1 C6 90.7(1) . . . ?
C3 C1 H6 91.6 . . . no
C3 C1 H6 102.9 . . . no
C3 C1 H7 111.6 . . . no
C4 C1 C6 61.2(1) . . . ?
C4 C1 H6 64.1 . . . no
C4 C1 H6 98.5 . . . no
C4 C1 H7 82.2 . . . no
C6 C1 H6 17.8 . . . no
C6 C1 H6 81.5 . . . no
C6 C1 H7 22.3 . . . no
H6 C1 H6 64.0 . . . no
H6 C1 H7 32.0 . . . no
H6 C1 H7 84.6 2_655 2_655 2_655 no
N1 C2 N2 62.4(2) . . . ?
N1 C2 C1 31.0(2) . . . ?
N1 C2 C3 123.0(3) . . . ?
N1 C2 C4 92.9(2) . . . ?
N1 C2 C5 117.4(3) . . . ?
N1 C2 H1 149.0 . . . no
N1 C2 H2 137.3 . . . no
N1 C2 H3 116.5 . . . no
N1 C2 H4 93.6 . . . no
N2 C2 C1 31.42(10) . . . ?
N2 C2 C3 60.6(2) . . . ?
N2 C2 C4 30.52(9) . . . ?
N2 C2 C5 179.3(2) . . . ?
N2 C2 H1 86.6 . . . no
N2 C2 H2 154.5 . . . no
N2 C2 H3 153.3 . . . no
N2 C2 H4 154.2 . . . no
C1 C2 C3 92.0(2) . . . ?
C1 C2 C4 61.94(13) . . . ?
C1 C2 C5 148.4(3) . . . ?
C1 C2 H1 118.0 . . . no
C1 C2 H2 163.4 . . . no
C1 C2 H3 141.1 . . . no
C1 C2 H4 124.2 . . . no
C3 C2 C4 30.1(2) . . . ?
C3 C2 C5 119.6(3) . . . ?
C3 C2 H1 26.1 . . . no
C3 C2 H2 97.4 . . . no
C3 C2 H3 114.5 . . . no
C3 C2 H4 141.9 . . . no
C4 C2 C5 149.7(3) . . . ?
C4 C2 H1 56.1 . . . no
C4 C2 H2 126.3 . . . no
C4 C2 H3 139.4 . . . no
C4 C2 H4 167.2 . . . no
C5 C2 H1 93.6 . . . no
C5 C2 H2 26.0 . . . no
C5 C2 H3 26.0 . . . no
C5 C2 H4 25.9 . . . no
H1 C2 H2 71.8 . . . no
H1 C2 H3 91.9 . . . no
H1 C2 H4 116.3 . . . no
H2 C2 H3 44.6 . . . no
H2 C2 H4 44.6 . . . no
H3 C2 H4 44.6 . . . no
N1 C3 N2 60.48(12) . . . ?
N1 C3 C1 29.81(10) . . . ?
N1 C3 C2 27.5(2) . . . ?
N1 C3 C4 91.2(2) . . . ?
N1 C3 C5 58.79(13) . . . ?
N1 C3 C7 122.3(2) . . . ?
N1 C3 H1 147.1 . . . no
N1 C3 H2 77.5 . . . no
N1 C3 H3 64.9 . . . no
N1 C3 H12 133.0 . . . no
N1 C3 H12 99.3 . . . no
N2 C3 C1 30.67(10) . . . ?
N2 C3 C2 88.0(2) . . . ?
N2 C3 C4 30.8(2) . . . ?
N2 C3 C5 119.3(2) . . . ?
N2 C3 C7 61.85(12) . . . ?
N2 C3 H1 152.2 . . . no
N2 C3 H2 136.8 . . . no
N2 C3 H3 121.9 . . . no
N2 C3 H12 86.8 . . . no
N2 C3 H12 102.2 . . . no
C1 C3 C2 57.3(2) . . . ?
C1 C3 C4 61.4(2) . . . ?
C1 C3 C5 88.6(2) . . . ?
C1 C3 C7 92.5(1) . . . ?
C1 C3 H1 176.2 . . . no
C1 C3 H2 106.9 . . . no
C1 C3 H3 93.0 . . . no
C1 C3 H12 111.5 . . . no
C1 C3 H12 102.2 . . . no
C2 C3 C4 118.8(3) . . . ?
C2 C3 C5 31.3(2) . . . ?
C2 C3 C7 149.8(3) . . . ?
C2 C3 H1 119.7 . . . no
C2 C3 H2 50.6 . . . no
C2 C3 H3 39.6 . . . no
C2 C3 H12 143.8 . . . no
C2 C3 H12 93.6 . . . no
C4 C3 C5 150.0(2) . . . ?
C4 C3 C7 31.1(2) . . . ?
C4 C3 H1 121.5 . . . no
C4 C3 H2 164.1 . . . no
C4 C3 H3 149.4 . . . no
C4 C3 H12 63.0 . . . no
C4 C3 H12 99.5 . . . no
C5 C3 C7 178.7(2) . . . ?
C5 C3 H1 88.5 . . . no
C5 C3 H2 21.4 . . . no
C5 C3 H3 18.4 . . . no
C5 C3 H12 136.8 . . . no
C5 C3 H12 86.4 . . . no
C7 C3 H1 90.4 . . . no
C7 C3 H2 157.3 . . . no
C7 C3 H3 161.9 . . . no
C7 C3 H12 43.2 . . . no
C7 C3 H12 94.0 . . . no
H1 C3 H2 69.8 . . . no
H1 C3 H3 85.0 . . . no
H1 C3 H12 72.4 . . . no
H1 C3 H12 80.1 . . . no
H2 C3 H3 31.9 . . . no
H2 C3 H12 132.9 . . . no
H2 C3 H12 93.4 . . . no
H3 C3 H12 119.0 . . . no
H3 C3 H12 68.0 . . . no
H12 C3 H12 52.9 . . . no
N1 C4 N2 59.2(2) . . . ?
N1 C4 C1 29.51(10) . . . ?
N1 C4 C2 28.33(10) . . . ?
N1 C4 C3 59.5(2) . . . ?
N1 C4 C6 89.3(1) . . . ?
N1 C4 C7 178.8(2) . . . ?
N1 C4 C8 150.9(2) . . . ?
N1 C4 C12 151.6(2) . . . ?
N1 C4 H1 85.3 . . . no
N1 C4 H5 107.4 . . . no
N1 C4 H6 94.4 . . . no
N1 C4 H8 130.1 . . . no
N1 C4 H12 130.2 . . . no
N2 C4 C1 29.7(2) . . . ?
N2 C4 C2 87.6(2) . . . ?
N2 C4 C3 118.7(3) . . . ?
N2 C4 C6 30.1(2) . . . ?
N2 C4 C7 120.6(3) . . . ?
N2 C4 C8 105.4(2) . . . ?
N2 C4 C12 131.8(2) . . . ?
N2 C4 H1 144.6 . . . no
N2 C4 H5 49.2 . . . no
N2 C4 H6 39.9 . . . no
N2 C4 H8 91.1 . . . no
N2 C4 H12 130.5 . . . no
C1 C4 C2 57.8(1) . . . ?
C1 C4 C3 89.0(2) . . . ?
C1 C4 C6 59.8(1) . . . ?
C1 C4 C7 150.3(2) . . . ?
C1 C4 C8 131.0(2) . . . ?
C1 C4 C12 152.9(2) . . . ?
C1 C4 H1 114.8 . . . no
C1 C4 H5 78.4 . . . no
C1 C4 H6 66.7 . . . no
C1 C4 H8 112.5 . . . no
C1 C4 H12 138.2 . . . no
C2 C4 C3 31.2(2) . . . ?
C2 C4 C6 117.6(2) . . . ?
C2 C4 C7 151.9(2) . . . ?
C2 C4 C8 151.2(2) . . . ?
C2 C4 C12 130.4(2) . . . ?
C2 C4 H1 57.0 . . . no
C2 C4 H5 135.3 . . . no
C2 C4 H6 120.4 . . . no
C2 C4 H8 138.6 . . . no
C2 C4 H12 112.4 . . . no
C3 C4 C6 148.7(2) . . . ?
C3 C4 C7 120.7(3) . . . ?
C3 C4 C8 129.5(2) . . . ?
C3 C4 C12 102.6(2) . . . ?
C3 C4 H1 25.9 . . . no
C3 C4 H5 164.8 . . . no
C3 C4 H6 146.9 . . . no
C3 C4 H8 131.1 . . . no
C3 C4 H12 89.4 . . . no
C6 C4 C7 90.5(2) . . . ?
C6 C4 C8 79.2(1) . . . ?
C6 C4 C12 104.6(2) . . . ?
C6 C4 H1 174.4 . . . no
C6 C4 H5 21.6 . . . no
C6 C4 H6 19.0 . . . no
C6 C4 H8 70.4 . . . no
C6 C4 H12 111.2 . . . no
C7 C4 C8 27.9(2) . . . ?
C7 C4 C12 29.5(2) . . . ?
C7 C4 H1 94.9 . . . no
C7 C4 H5 72.2 . . . no
C7 C4 H6 85.9 . . . no
C7 C4 H8 48.7 . . . no
C7 C4 H12 51.0 . . . no
C8 C4 C12 57.36(12) . . . ?
C8 C4 H1 106.4 . . . no
C8 C4 H5 57.7 . . . no
C8 C4 H6 83.3 . . . no
C8 C4 H8 20.9 . . . no
C8 C4 H12 78.9 . . . no
C12 C4 H1 79.6 . . . no
C12 C4 H5 92.4 . . . no
C12 C4 H6 91.9 . . . no
C12 C4 H8 78.2 . . . no
C12 C4 H12 21.5 . . . no
H1 C4 H5 163.8 . . . no
H1 C4 H6 160.1 . . . no
H1 C4 H8 114.5 . . . no
H1 C4 H12 71.3 . . . no
H5 C4 H6 32.4 . . . no
H5 C4 H8 49.6 . . . no
H5 C4 H12 105.7 . . . no
H6 C4 H8 80.8 . . . no
H6 C4 H12 94.2 . . . no
H8 C4 H12 99.7 . . . no
N1 C5 C2 29.1(2) . . . ?
N1 C5 C3 58.26(12) . . . ?
N1 C5 H1 82.1 . . . no
N1 C5 H2 133.5 . . . no
N1 C5 H3 110.6 . . . no
N1 C5 H4 84.5 . . . no
C2 C5 C3 29.1(2) . . . ?
C2 C5 H1 53.0 . . . no
C2 C5 H2 111.1 . . . no
C2 C5 H3 111.0 . . . no
C2 C5 H4 111.1 . . . no
C3 C5 H1 23.9 . . . no
C3 C5 H2 86.4 . . . no
C3 C5 H3 106.2 . . . no
C3 C5 H4 136.3 . . . no
H1 C5 H2 65.7 . . . no
H1 C5 H3 100.3 . . . no
H1 C5 H4 151.5 . . . no
H2 C5 H3 107.6 . . . no
H2 C5 H4 108.0 . . . no
H3 C5 H4 108.0 . . . no
O1 C6 N2 58.3(2) . . . ?
O1 C6 C1 27.35(9) . . . ?
O1 C6 C4 86.4(1) . . . ?
O1 C6 C7 117.2(2) . . . ?
O1 C6 H5 145.8 . . . no
O1 C6 H6 107.4 . . . no
O1 C6 H7 58.0 . . . no
O1 C6 H8 122.4 . . . no
N2 C6 C1 30.9(2) . . . ?
N2 C6 C4 28.1(2) . . . ?
N2 C6 C7 58.9(2) . . . ?
N2 C6 H5 111.7 . . . no
N2 C6 H6 111.7 . . . no
N2 C6 H7 111.9 . . . no
N2 C6 H8 78.4 . . . no
C1 C6 C4 59.00(13) . . . ?
C1 C6 C7 89.8(1) . . . ?
C1 C6 H5 135.0 . . . no
C1 C6 H6 111.7 . . . no
C1 C6 H7 83.4 . . . no
C1 C6 H8 102.9 . . . no
C4 C6 C7 30.86(10) . . . ?
C4 C6 H5 89.1 . . . no
C4 C6 H6 104.8 . . . no
C4 C6 H7 137.3 . . . no
C4 C6 H8 58.3 . . . no
C7 C6 H5 63.1 . . . no
C7 C6 H6 95.5 . . . no
C7 C6 H7 156.8 . . . no
C7 C6 H8 40.7 . . . no
H5 C6 H6 106.5 . . . no
H5 C6 H7 107.1 . . . no
H5 C6 H8 33.5 . . . no
H6 C6 H7 107.6 . . . no
H6 C6 H8 123.8 . . . no
H7 C6 H8 119.6 . . . no
N2 C7 C3 56.58(11) . . . ?
N2 C7 C4 28.4(1) . . . ?
N2 C7 C6 30.25(9) . . . ?
N2 C7 C8 106.6(2) . . . ?
N2 C7 C9 134.0(2) . . . ?
N2 C7 C10 156.2(2) . . . ?
N2 C7 C11 153.4(2) . . . ?
N2 C7 C12 130.1(2) . . . ?
N2 C7 H1 80.5 . . . no
N2 C7 H5 47.0 . . . no
N2 C7 H8 84.0 . . . no
N2 C7 H12 107.5 . . . no
C3 C7 C4 28.2(2) . . . ?
C3 C7 C6 86.78(13) . . . ?
C3 C7 C8 130.9(2) . . . ?
C3 C7 C9 149.5(2) . . . ?
C3 C7 C10 147.3(2) . . . ?
C3 C7 C11 127.0(2) . . . ?
C3 C7 C12 101.7(2) . . . ?
C3 C7 H1 23.9 . . . no
C3 C7 H5 102.8 . . . no
C3 C7 H8 111.0 . . . no
C3 C7 H12 80.4 . . . no
C4 C7 C6 58.6(2) . . . ?
C4 C7 C8 122.2(3) . . . ?
C4 C7 C9 152.1(2) . . . ?
C4 C7 C10 175.4(2) . . . ?
C4 C7 C11 148.2(2) . . . ?
C4 C7 C12 118.8(3) . . . ?
C4 C7 H1 52.1 . . . no
C4 C7 H5 74.9 . . . no
C4 C7 H8 98.2 . . . no
C4 C7 H12 94.4 . . . no
C6 C7 C8 88.6(2) . . . ?
C6 C7 C9 109.1(2) . . . ?
C6 C7 C10 126.0(2) . . . ?
C6 C7 C11 133.8(2) . . . ?
C6 C7 C12 128.3(2) . . . ?
C6 C7 H1 110.7 . . . no
C6 C7 H5 19.5 . . . no
C6 C7 H8 72.0 . . . no
C6 C7 H12 115.4 . . . no
C8 C7 C9 30.0(2) . . . ?
C8 C7 C10 59.5(2) . . . ?
C8 C7 C11 89.3(2) . . . ?
C8 C7 C12 118.8(3) . . . ?
C8 C7 H1 128.6 . . . no
C8 C7 H5 69.7 . . . no
C8 C7 H8 24.1 . . . no
C8 C7 H12 143.3 . . . no
C9 C7 C10 29.43(12) . . . ?
C9 C7 C11 59.3(1) . . . ?
C9 C7 C12 88.8(2) . . . ?
C9 C7 H1 132.4 . . . no
C9 C7 H5 89.8 . . . no
C9 C7 H8 54.1 . . . no
C9 C7 H12 113.3 . . . no
C10 C7 C11 29.85(12) . . . ?
C10 C7 C12 59.4(2) . . . ?
C10 C7 H1 123.4 . . . no
C10 C7 H5 109.5 . . . no
C10 C7 H8 83.5 . . . no
C10 C7 H12 83.8 . . . no
C11 C7 C12 29.5(2) . . . ?
C11 C7 H1 106.4 . . . no
C11 C7 H5 125.6 . . . no
C11 C7 H8 113.4 . . . no
C11 C7 H12 54.0 . . . no
C12 C7 H1 86.4 . . . no
C12 C7 H5 133.0 . . . no
C12 C7 H8 142.9 . . . no
C12 C7 H12 24.5 . . . no
H1 C7 H5 126.2 . . . no
H1 C7 H8 117.5 . . . no
H1 C7 H12 70.6 . . . no
H5 C7 H8 56.0 . . . no
H5 C7 H12 128.6 . . . no
H8 C7 H12 167.3 . . . no
C4 C8 C7 29.9(2) . . . ?
C4 C8 C9 149.3(3) . . . ?
C4 C8 C10 120.1(2) . . . ?
C4 C8 C11 90.2(1) . . . ?
C4 C8 C12 60.38(12) . . . ?
C4 C8 H2 87.3 . . . no
C4 C8 H5 63.6 . . . no
C4 C8 H8 89.8 . . . no
C4 C8 H9 173.3 . . . no
C7 C8 C9 119.6(3) . . . ?
C7 C8 C10 90.4(2) . . . ?
C7 C8 C11 60.4(2) . . . ?
C7 C8 C12 30.6(2) . . . ?
C7 C8 H2 87.1 . . . no
C7 C8 H5 78.6 . . . no
C7 C8 H8 119.5 . . . no
C7 C8 H9 144.3 . . . no
C9 C8 C10 29.2(2) . . . ?
C9 C8 C11 59.2(2) . . . ?
C9 C8 C12 89.0(3) . . . ?
C9 C8 H2 87.2 . . . no
C9 C8 H5 129.6 . . . no
C9 C8 H8 120.9 . . . no
C9 C8 H9 24.8 . . . no
C10 C8 C11 29.97(12) . . . ?
C10 C8 C12 59.8(2) . . . ?
C10 C8 H2 85.3 . . . no
C10 C8 H5 128.2 . . . no
C10 C8 H8 150.1 . . . no
C10 C8 H9 54.0 . . . no
C11 C8 C12 29.85(11) . . . ?
C11 C8 H2 84.8 . . . no
C11 C8 H5 115.8 . . . no
C11 C8 H8 179.3 . . . no
C11 C8 H9 83.9 . . . no
C12 C8 H2 85.2 . . . no
C12 C8 H5 98.2 . . . no
C12 C8 H8 150.1 . . . no
C12 C8 H9 113.8 . . . no
H2 C8 H5 143.0 3_655 3_655 3_655 no
H2 C8 H8 96.0 3_655 3_655 3_655 no
H2 C8 H9 88.9 3_655 3_655 3_655 no
H5 C8 H8 63.6 . . . no
H5 C8 H9 122.0 . . . no
H8 C8 H9 96.1 . . . no
C7 C9 C8 30.4(2) . . . ?
C7 C9 C10 90.9(2) . . . ?
C7 C9 C11 60.53(13) . . . ?
C7 C9 C12 30.45(11) . . . ?
C7 C9 H8 54.1 . . . no
C7 C9 H9 148.3 . . . no
C7 C9 H10 115.0 . . . no
C7 C9 H11 111.3 . . . no
C8 C9 C10 121.3(3) . . . ?
C8 C9 C11 90.9(2) . . . ?
C8 C9 C12 60.8(2) . . . ?
C8 C9 H8 23.7 . . . no
C8 C9 H9 117.9 . . . no
C8 C9 H10 145.4 . . . no
C8 C9 H11 109.7 . . . no
C10 C9 C11 30.3(2) . . . ?
C10 C9 C12 60.4(2) . . . ?
C10 C9 H8 145.0 . . . no
C10 C9 H9 120.8 . . . no
C10 C9 H10 24.2 . . . no
C10 C9 H11 86.6 . . . no
C11 C9 C12 30.08(11) . . . ?
C11 C9 H8 114.7 . . . no
C11 C9 H9 151.2 . . . no
C11 C9 H10 54.5 . . . no
C11 C9 H11 97.3 . . . no
C12 C9 H8 84.6 . . . no
C12 C9 H9 178.3 . . . no
C12 C9 H10 84.6 . . . no
C12 C9 H11 106.6 . . . no
H8 C9 H9 94.2 . . . no
H8 C9 H10 169.2 . . . no
H8 C9 H11 104.5 . . . no
H9 C9 H10 96.7 . . . no
H9 C9 H11 74.9 . . . no
H10 C9 H11 79.0 . . . no
C7 C10 C8 30.15(10) . . . ?
C7 C10 C9 59.7(2) . . . ?
C7 C10 C11 60.0(2) . . . ?
C7 C10 C12 30.10(10) . . . ?
C7 C10 H9 83.5 . . . no
C7 C10 H10 178.3 . . . no
C7 C10 H11 83.7 . . . no
C8 C10 C9 29.6(2) . . . ?
C8 C10 C11 90.2(2) . . . ?
C8 C10 C12 60.25(13) . . . ?
C8 C10 H9 53.4 . . . no
C8 C10 H10 149.3 . . . no
C8 C10 H11 113.9 . . . no
C9 C10 C11 119.7(3) . . . ?
C9 C10 C12 89.8(2) . . . ?
C9 C10 H9 23.8 . . . no
C9 C10 H10 119.8 . . . no
C9 C10 H11 143.4 . . . no
C11 C10 C12 29.9(2) . . . ?
C11 C10 H9 143.6 . . . no
C11 C10 H10 120.4 . . . no
C11 C10 H11 23.7 . . . no
C12 C10 H9 113.6 . . . no
C12 C10 H10 150.3 . . . no
C12 C10 H11 53.6 . . . no
H9 C10 H10 96.0 . . . no
H9 C10 H11 167.2 . . . no
H10 C10 H11 96.7 . . . no
C7 C11 C8 30.28(10) . . . ?
C7 C11 C9 60.2(1) . . . ?
C7 C11 C10 90.1(3) . . . ?
C7 C11 C12 29.9(2) . . . ?
C7 C11 H3 109.9 . . . no
C7 C11 H10 113.9 . . . no
C7 C11 H11 149.5 . . . no
C7 C11 H12 53.6 . . . no
C8 C11 C9 29.92(11) . . . ?
C8 C11 C10 59.8(2) . . . ?
C8 C11 C12 60.2(2) . . . ?
C8 C11 H3 121.8 . . . no
C8 C11 H10 83.6 . . . no
C8 C11 H11 178.3 . . . no
C8 C11 H12 83.9 . . . no
C9 C11 C10 29.9(2) . . . ?
C9 C11 C12 90.1(2) . . . ?
C9 C11 H3 125.0 . . . no
C9 C11 H10 53.7 . . . no
C9 C11 H11 150.2 . . . no
C9 C11 H12 113.8 . . . no
C10 C11 C12 120.0(3) . . . ?
C10 C11 H3 118.0 . . . no
C10 C11 H10 23.8 . . . no
C10 C11 H11 120.3 . . . no
C10 C11 H12 143.8 . . . no
C12 C11 H3 93.9 . . . no
C12 C11 H10 143.7 . . . no
C12 C11 H11 119.6 . . . no
C12 C11 H12 23.8 . . . no
H3 C11 H10 107.6 2_655 2_655 2_655 no
H3 C11 H11 59.8 2_655 2_655 2_655 no
H3 C11 H12 79.9 2_655 2_655 2_655 no
H10 C11 H11 96.6 . . . no
H10 C11 H12 167.5 . . . no
H11 C11 H12 95.9 . . . no
C4 C12 C7 31.7(2) . . . ?
C4 C12 C8 62.26(13) . . . ?
C4 C12 C9 92.4(2) . . . ?
C4 C12 C10 122.1(2) . . . ?
C4 C12 C11 152.1(3) . . . ?
C4 C12 H1 45.3 . . . no
C4 C12 H7 102.1 . . . no
C4 C12 H11 175.2 . . . no
C4 C12 H12 87.0 . . . no
C7 C12 C8 30.6(2) . . . ?
C7 C12 C9 60.8(2) . . . ?
C7 C12 C10 90.5(2) . . . ?
C7 C12 C11 120.6(3) . . . ?
C7 C12 H1 65.7 . . . no
C7 C12 H7 111.1 . . . no
C7 C12 H11 144.6 . . . no
C7 C12 H12 118.5 . . . no
C8 C12 C9 30.14(11) . . . ?
C8 C12 C10 59.9(2) . . . ?
C8 C12 C11 90.0(2) . . . ?
C8 C12 H1 87.8 . . . no
C8 C12 H7 111.4 . . . no
C8 C12 H11 114.0 . . . no
C8 C12 H12 149.1 . . . no
C9 C12 C10 29.78(12) . . . ?
C9 C12 C11 59.8(2) . . . ?
C9 C12 H1 109.7 . . . no
C9 C12 H7 105.6 . . . no
C9 C12 H11 83.8 . . . no
C9 C12 H12 178.9 . . . no
C10 C12 C11 30.1(2) . . . ?
C10 C12 H1 128.4 . . . no
C10 C12 H7 95.9 . . . no
C10 C12 H11 54.1 . . . no
C10 C12 H12 150.9 . . . no
C11 C12 H1 138.3 . . . no
C11 C12 H7 85.2 . . . no
C11 C12 H11 24.0 . . . no
C11 C12 H12 120.9 . . . no
H1 C12 H7 57.4 . . . no
H1 C12 H11 133.5 . . . no
H1 C12 H12 70.4 . . . no
H7 C12 H11 76.2 1_545 1_545 1_545 no
H7 C12 H12 75.4 1_545 1_545 1_545 no
H11 C12 H12 96.9 . . . no
O1 H1 C2 121.9 1_545 1_545 1_545 no
O1 H1 C3 149.0 1_545 1_545 1_545 no
O1 H1 C4 155.1 1_545 1_545 1_545 no
O1 H1 C5 91.1 1_545 1_545 1_545 no
O1 H1 C7 131.2 1_545 1_545 1_545 no
O1 H1 C12 104.4 1_545 1_545 1_545 no
O1 H1 H1 93.8 1_545 1_545 1_545 no
O1 H1 H2 79.3 1_545 1_545 1_545 no
O1 H1 H7 52.3 1_545 1_545 1_545 no
O1 H1 H12 94.1 1_545 1_545 1_545 no
O1 H1 H12 76.6 1_545 1_545 1_545 no
C2 H1 C3 34.2 . . . no
C2 H1 C4 66.9 . . . no
C2 H1 C5 33.4 . . . no
C2 H1 C7 99.9 . . . no
C2 H1 C12 117.2 . . . no
C2 H1 H1 99.9 . . . no
C2 H1 H2 51.9 . . . no
C2 H1 H7 166.0 . . . no
C2 H1 H12 112.5 . . . no
C2 H1 H12 79.6 . . . no
C3 H1 C4 32.7 . . . no
C3 H1 C5 67.6 . . . no
C3 H1 C7 65.7 . . . no
C3 H1 C12 84.9 . . . no
C3 H1 H1 108.1 . . . no
C3 H1 H2 85.6 . . . no
C3 H1 H7 143.4 . . . no
C3 H1 H12 85.7 . . . no
C3 H1 H12 78.4 . . . no
C4 H1 C5 100.3 . . . no
C4 H1 C7 33.1 . . . no
C4 H1 C12 55.1 . . . no
C4 H1 H1 108.1 . . . no
C4 H1 H2 117.5 . . . no
C4 H1 H7 113.0 . . . no
C4 H1 H12 62.0 . . . no
C4 H1 H12 83.0 . . . no
C5 H1 C7 133.4 . . . no
C5 H1 C12 146.0 . . . no
C5 H1 H1 90.3 . . . no
C5 H1 H2 20.8 . . . no
C5 H1 H7 143.3 . . . no
C5 H1 H12 133.2 . . . no
C5 H1 H12 82.6 . . . no
C7 H1 C12 27.9 . . . no
C7 H1 H1 103.2 . . . no
C7 H1 H2 149.3 . . . no
C7 H1 H7 81.0 . . . no
C7 H1 H12 43.3 . . . no
C7 H1 H12 88.8 . . . no
C12 H1 H1 118.0 . . . no
C12 H1 H2 166.5 . . . no
C12 H1 H7 58.7 . . . no
C12 H1 H12 18.8 . . . no
C12 H1 H12 72.3 . . . no
H1 H1 H2 74.3 3_655 3_655 3_655 no
H1 H1 H7 93.5 3_655 3_655 3_655 no
H1 H1 H12 135.5 3_655 3_655 3_655 no
H1 H1 H12 167.8 3_655 3_655 3_655 no
H2 H1 H7 129.4 . . . no
H2 H1 H12 150.2 . . . no
H2 H1 H12 96.3 . . . no
H7 H1 H12 58.9 1_545 1_545 1_545 no
H7 H1 H12 86.5 1_545 1_545 1_545 no
H12 H1 H12 53.9 . . . no
C2 H2 C3 32.0 . . . no
C2 H2 C5 42.9 . . . no
C2 H2 C8 166.8 . . . no
C2 H2 H1 56.4 . . . no
C2 H2 H3 67.7 . . . no
C2 H2 H4 67.6 . . . no
C3 H2 C5 72.1 . . . no
C3 H2 C8 139.8 . . . no
C3 H2 H1 24.6 . . . no
C3 H2 H3 84.6 . . . no
C3 H2 H4 99.5 . . . no
C5 H2 C8 148.0 . . . no
C5 H2 H1 93.6 . . . no
C5 H2 H3 36.2 . . . no
C5 H2 H4 35.9 . . . no
C8 H2 H1 117.2 3_655 3_655 3_655 no
C8 H2 H3 125.4 3_655 3_655 3_655 no
C8 H2 H4 118.0 3_655 3_655 3_655 no
H1 H2 H3 95.0 . . . no
H1 H2 H4 123.9 . . . no
H3 H2 H4 60.0 . . . no
N1 H3 C2 24.1 . . . no
N1 H3 C3 48.6 . . . no
N1 H3 C5 51.2 . . . no
N1 H3 C11 107.7 . . . no
N1 H3 H2 84.5 . . . no
N1 H3 H4 59.9 . . . no
N1 H3 H9 167.9 . . . no
N1 H3 H11 123.8 . . . no
C2 H3 C3 25.9 . . . no
C2 H3 C5 42.9 . . . no
C2 H3 C11 107.8 . . . no
C2 H3 H2 67.7 . . . no
C2 H3 H4 67.6 . . . no
C2 H3 H9 144.2 . . . no
C2 H3 H11 118.3 . . . no
C3 H3 C5 55.4 . . . no
C3 H3 C11 93.8 . . . no
C3 H3 H2 63.5 . . . no
C3 H3 H4 88.1 . . . no
C3 H3 H9 121.1 . . . no
C3 H3 H11 98.6 . . . no
C5 H3 C11 149.1 . . . no
C5 H3 H2 36.2 . . . no
C5 H3 H4 35.9 . . . no
C5 H3 H9 119.3 . . . no
C5 H3 H11 150.9 . . . no
C11 H3 H2 137.5 2_655 2_655 2_655 no
C11 H3 H4 160.5 2_655 2_655 2_655 no
C11 H3 H9 77.3 2_655 2_655 2_655 no
C11 H3 H11 18.3 2_655 2_655 2_655 no
H2 H3 H4 60.0 . . . no
H2 H3 H9 84.5 . . . no
H2 H3 H11 124.6 . . . no
H4 H3 H9 118.0 . . . no
H4 H3 H11 173.1 . . . no
H9 H3 H11 59.7 5_445 5_445 5_445 no
N1 H4 C2 31.7 . . . no
N1 H4 C5 73.2 . . . no
N1 H4 H2 99.1 . . . no
N1 H4 H3 87.6 . . . no
N1 H4 H4 118.1 . . . no
C2 H4 C5 43.0 . . . no
C2 H4 H2 67.8 . . . no
C2 H4 H3 67.8 . . . no
C2 H4 H4 145.3 . . . no
C5 H4 H2 36.1 . . . no
C5 H4 H3 36.1 . . . no
C5 H4 H4 141.1 . . . no
H2 H4 H3 60.0 . . . no
H2 H4 H4 140.0 . . . no
H3 H4 H4 105.1 . . . no
N2 H5 C4 30.7 . . . no
N2 H5 C6 41.8 . . . no
N2 H5 C7 63.2 . . . no
N2 H5 C8 88.5 . . . no
N2 H5 H6 67.3 . . . no
N2 H5 H7 67.1 . . . no
N2 H5 H8 90.9 . . . no
C4 H5 C6 69.3 . . . no
C4 H5 C7 32.9 . . . no
C4 H5 C8 58.8 . . . no
C4 H5 H6 82.1 . . . no
C4 H5 H7 97.8 . . . no
C4 H5 H8 66.5 . . . no
C6 H5 C7 97.4 . . . no
C6 H5 C8 127.7 . . . no
C6 H5 H6 36.6 . . . no
C6 H5 H7 36.1 . . . no
C6 H5 H8 132.6 . . . no
C7 H5 C8 31.7 . . . no
C7 H5 H6 94.7 . . . no
C7 H5 H7 130.0 . . . no
C7 H5 H8 49.3 . . . no
C8 H5 H6 123.9 . . . no
C8 H5 H7 152.2 . . . no
C8 H5 H8 22.6 . . . no
H6 H5 H7 60.0 . . . no
H6 H5 H8 143.9 . . . no
H7 H5 H8 138.6 . . . no
O1 H6 N2 137.7 2_655 2_655 2_655 no
O1 H6 C1 119.0 2_655 2_655 2_655 no
O1 H6 C1 25.7 2_655 2_655 2_655 no
O1 H6 C4 135.6 2_655 2_655 2_655 no
O1 H6 C6 158.3 2_655 2_655 2_655 no
O1 H6 H5 154.7 2_655 2_655 2_655 no
O1 H6 H7 123.4 2_655 2_655 2_655 no
O1 H6 H10 81.6 2_655 2_655 2_655 no
O1 H6 H11 70.7 2_655 2_655 2_655 no
N2 H6 C1 25.3 . . . no
N2 H6 C1 122.4 . . . no
N2 H6 C4 25.7 . . . no
N2 H6 C6 42.0 . . . no
N2 H6 H5 67.6 . . . no
N2 H6 H7 67.3 . . . no
N2 H6 H10 127.2 . . . no
N2 H6 H11 145.2 . . . no
C1 H6 C1 114.1 . . . no
C1 H6 C4 49.2 . . . no
C1 H6 C6 50.5 . . . no
C1 H6 H5 85.0 . . . no
C1 H6 H7 58.9 . . . no
C1 H6 H10 152.4 . . . no
C1 H6 H11 136.4 . . . no
C1 H6 C4 111.8 2_655 2_655 2_655 no
C1 H6 C6 163.9 2_655 2_655 2_655 no
C1 H6 H5 153.1 2_655 2_655 2_655 no
C1 H6 H7 145.7 2_655 2_655 2_655 no
C1 H6 H10 75.8 2_655 2_655 2_655 no
C1 H6 H11 91.3 2_655 2_655 2_655 no
C4 H6 C6 56.2 . . . no
C4 H6 H5 65.5 . . . no
C4 H6 H7 88.9 . . . no
C4 H6 H10 103.4 . . . no
C4 H6 H11 151.6 . . . no
C6 H6 H5 36.9 . . . no
C6 H6 H7 36.0 . . . no
C6 H6 H10 115.7 . . . no
C6 H6 H11 103.6 . . . no
H5 H6 H7 60.0 . . . no
H5 H6 H10 78.9 . . . no
H5 H6 H11 86.4 . . . no
H7 H6 H10 127.4 . . . no
H7 H6 H11 79.9 . . . no
H10 H6 H11 65.2 6_655 6_655 6_655 no
O1 H7 N2 62.8 . . . no
O1 H7 C1 29.1 . . . no
O1 H7 C6 101.4 . . . no
O1 H7 C12 111.4 . . . no
O1 H7 H1 54.9 . . . no
O1 H7 H5 130.1 . . . no
O1 H7 H6 105.0 . . . no
O1 H7 H12 97.4 . . . no
N2 H7 C1 33.9 . . . no
N2 H7 C6 42.0 . . . no
N2 H7 C12 164.6 . . . no
N2 H7 H1 116.0 . . . no
N2 H7 H5 67.8 . . . no
N2 H7 H6 67.6 . . . no
N2 H7 H12 145.2 . . . no
C1 H7 C6 74.4 . . . no
C1 H7 C12 139.7 . . . no
C1 H7 H1 82.5 . . . no
C1 H7 H5 101.1 . . . no
C1 H7 H6 89.1 . . . no
C1 H7 H12 123.2 . . . no
C6 H7 C12 134.0 . . . no
C6 H7 H1 156.3 . . . no
C6 H7 H5 36.7 . . . no
C6 H7 H6 36.4 . . . no
C6 H7 H12 129.2 . . . no
C12 H7 H1 64.0 1_565 1_565 1_565 no
C12 H7 H5 118.2 1_565 1_565 1_565 no
C12 H7 H6 102.2 1_565 1_565 1_565 no
C12 H7 H12 19.8 1_565 1_565 1_565 no
H1 H7 H5 159.8 1_565 1_565 1_565 no
H1 H7 H6 140.2 1_565 1_565 1_565 no
H1 H7 H12 60.8 1_565 1_565 1_565 no
H5 H7 H6 60.0 . . . no
H5 H7 H12 128.5 . . . no
H6 H7 H12 93.2 . . . no
N1 H8 C4 90.2 3_665 3_665 3_665 no
N1 H8 C6 82.6 3_665 3_665 3_665 no
N1 H8 C7 122.8 3_665 3_665 3_665 no
N1 H8 C8 156.3 3_665 3_665 3_665 no
N1 H8 C9 159.8 3_665 3_665 3_665 no
N1 H8 H5 87.5 3_665 3_665 3_665 no
N1 H8 H9 138.3 3_665 3_665 3_665 no
N1 H8 H9 68.9 3_665 3_665 3_665 no
C4 H8 C6 51.3 . . . no
C4 H8 C7 33.1 . . . no
C4 H8 C8 69.4 . . . no
C4 H8 C9 104.7 . . . no
C4 H8 H5 64.0 . . . no
C4 H8 H9 128.9 . . . no
C4 H8 H9 137.0 . . . no
C6 H8 C7 67.3 . . . no
C6 H8 C8 93.1 . . . no
C6 H8 C9 117.3 . . . no
C6 H8 H5 13.9 . . . no
C6 H8 H9 130.9 . . . no
C6 H8 H9 149.0 . . . no
C7 H8 C8 36.4 . . . no
C7 H8 C9 71.8 . . . no
C7 H8 H5 74.8 . . . no
C7 H8 H9 96.0 . . . no
C7 H8 H9 138.9 . . . no
C8 H8 C9 35.4 . . . no
C8 H8 H5 93.8 . . . no
C8 H8 H9 59.6 . . . no
C8 H8 H9 117.9 . . . no
C9 H8 H5 111.2 . . . no
C9 H8 H9 24.2 . . . no
C9 H8 H9 90.9 . . . no
H5 H8 H9 120.1 . . . no
H5 H8 H9 145.6 . . . no
H9 H8 H9 71.7 . . . no
C8 H9 C9 37.3 . . . no
C8 H9 C10 72.6 . . . no
C8 H9 H3 96.6 . . . no
C8 H9 H8 24.3 . . . no
C8 H9 H8 125.9 . . . no
C8 H9 H9 78.0 . . . no
C8 H9 H10 96.6 . . . no
C8 H9 H11 95.4 . . . no
C9 H9 C10 35.3 . . . no
C9 H9 H3 118.5 . . . no
C9 H9 H8 61.6 . . . no
C9 H9 H8 143.1 . . . no
C9 H9 H9 109.6 . . . no
C9 H9 H10 59.3 . . . no
C9 H9 H11 85.8 . . . no
C10 H9 H3 130.5 . . . no
C10 H9 H8 96.9 . . . no
C10 H9 H8 133.9 . . . no
C10 H9 H9 136.0 . . . no
C10 H9 H10 24.0 . . . no
C10 H9 H11 78.8 . . . no
H3 H9 H8 80.5 5 5 5 no
H3 H9 H8 92.1 5 5 5 no
H3 H9 H9 84.3 5 5 5 no
H3 H9 H10 129.3 5 5 5 no
H3 H9 H11 53.7 5 5 5 no
H8 H9 H8 108.3 . . . no
H8 H9 H9 58.5 . . . no
H8 H9 H10 120.9 . . . no
H8 H9 H11 100.1 . . . no
H8 H9 H9 49.9 7_655 7_655 7_655 no
H8 H9 H10 117.8 7_655 7_655 7_655 no
H8 H9 H11 130.7 7_655 7_655 7_655 no
H9 H9 H10 146.4 7_655 7_655 7_655 no
H9 H9 H11 136.7 7_655 7_655 7_655 no
H10 H9 H11 76.5 . . . no
N1 H10 C9 92.6 5_545 5_545 5_545 no
N1 H10 C10 126.6 5_545 5_545 5_545 no
N1 H10 C11 156.0 5_545 5_545 5_545 no
N1 H10 H6 69.2 5_545 5_545 5_545 no
N1 H10 H9 69.8 5_545 5_545 5_545 no
N1 H10 H11 159.3 5_545 5_545 5_545 no
C9 H10 C10 36.0 . . . no
C9 H10 C11 71.8 . . . no
C9 H10 H6 114.2 . . . no
C9 H10 H9 24.0 . . . no
C9 H10 H11 95.4 . . . no
C10 H10 C11 35.8 . . . no
C10 H10 H6 132.3 . . . no
C10 H10 H9 60.0 . . . no
C10 H10 H11 59.5 . . . no
C11 H10 H6 133.5 . . . no
C11 H10 H9 95.8 . . . no
C11 H10 H11 23.6 . . . no
H6 H10 H9 97.8 6_645 6_645 6_645 no
H6 H10 H11 123.7 6_645 6_645 6_645 no
H9 H10 H11 119.5 . . . no
C9 H11 C10 113.3 6_645 6_645 6_645 no
C9 H11 C11 148.5 6_645 6_645 6_645 no
C9 H11 C12 170.7 6_645 6_645 6_645 no
C9 H11 H3 79.7 6_645 6_645 6_645 no
C9 H11 H6 94.0 6_645 6_645 6_645 no
C9 H11 H9 19.3 6_645 6_645 6_645 no
C9 H11 H10 89.8 6_645 6_645 6_645 no
C9 H11 H12 149.2 6_645 6_645 6_645 no
C10 H11 C11 36.0 . . . no
C10 H11 C12 72.3 . . . no
C10 H11 H3 109.4 . . . no
C10 H11 H6 123.6 . . . no
C10 H11 H9 129.9 . . . no
C10 H11 H10 23.8 . . . no
C10 H11 H12 96.4 . . . no
C11 H11 C12 36.4 . . . no
C11 H11 H3 101.9 . . . no
C11 H11 H6 109.9 . . . no
C11 H11 H9 159.9 . . . no
C11 H11 H10 59.8 . . . no
C11 H11 H12 60.4 . . . no
C12 H11 H3 91.5 . . . no
C12 H11 H6 88.4 . . . no
C12 H11 H9 152.1 . . . no
C12 H11 H10 96.1 . . . no
C12 H11 H12 24.0 . . . no
H3 H11 H6 124.0 2_655 2_655 2_655 no
H3 H11 H9 66.6 2_655 2_655 2_655 no
H3 H11 H10 110.2 2_655 2_655 2_655 no
H3 H11 H12 83.0 2_655 2_655 2_655 no
H6 H11 H9 90.0 1_545 1_545 1_545 no
H6 H11 H10 125.5 1_545 1_545 1_545 no
H6 H11 H12 74.9 1_545 1_545 1_545 no
H9 H11 H10 107.3 6_645 6_645 6_645 no
H9 H11 H12 130.2 6_645 6_645 6_645 no
H10 H11 H12 120.2 . . . no
C3 H12 C3 113.2 . . . no
C3 H12 C4 27.7 . . . no
C3 H12 C7 56.4 . . . no
C3 H12 C11 121.9 . . . no
C3 H12 C12 89.6 . . . no
C3 H12 H1 22.0 . . . no
C3 H12 H1 121.1 . . . no
C3 H12 H7 82.0 . . . no
C3 H12 H11 141.2 . . . no
C3 H12 H12 63.6 . . . no
C3 H12 C4 109.1 2_655 2_655 2_655 no
C3 H12 C7 125.1 2_655 2_655 2_655 no
C3 H12 C11 118.1 2_655 2_655 2_655 no
C3 H12 C12 130.8 2_655 2_655 2_655 no
C3 H12 H1 126.5 2_655 2_655 2_655 no
C3 H12 H1 21.5 2_655 2_655 2_655 no
C3 H12 H7 138.8 2_655 2_655 2_655 no
C3 H12 H11 105.0 2_655 2_655 2_655 no
C3 H12 H12 63.5 2_655 2_655 2_655 no
C4 H12 C7 34.6 . . . no
C4 H12 C11 106.9 . . . no
C4 H12 C12 71.5 . . . no
C4 H12 H1 46.6 . . . no
C4 H12 H1 126.3 . . . no
C4 H12 H7 100.9 . . . no
C4 H12 H11 130.5 . . . no
C4 H12 H12 82.2 . . . no
C7 H12 C11 72.4 . . . no
C7 H12 C12 37.0 . . . no
C7 H12 H1 66.1 . . . no
C7 H12 H1 146.6 . . . no
C7 H12 H7 95.6 . . . no
C7 H12 H11 96.1 . . . no
C7 H12 H12 116.7 . . . no
C11 H12 C12 35.4 . . . no
C11 H12 H1 115.0 . . . no
C11 H12 H1 116.7 . . . no
C11 H12 H7 77.2 . . . no
C11 H12 H11 23.7 . . . no
C11 H12 H12 168.6 . . . no
C12 H12 H1 90.8 . . . no
C12 H12 H1 142.7 . . . no
C12 H12 H7 84.9 . . . no
C12 H12 H11 59.1 . . . no
C12 H12 H12 153.0 . . . no
H1 H12 H1 125.8 . . . no
H1 H12 H7 60.3 . . . no
H1 H12 H11 127.0 . . . no
H1 H12 H12 65.9 . . . no
H1 H12 H7 117.6 2_655 2_655 2_655 no
H1 H12 H11 97.1 2_655 2_655 2_655 no
H1 H12 H12 60.1 2_655 2_655 2_655 no
H7 H12 H11 73.5 1_545 1_545 1_545 no
H7 H12 H12 94.4 1_545 1_545 1_545 no
H11 H12 H12 146.2 . . . no

loop_
_geom_bond_atom_site_label_1
_geom_bond_atom_site_label_2
_geom_bond_distance
_geom_bond_site_symmetry_1
_geom_bond_site_symmetry_2
_geom_bond_publ_flag
O1 N1 2.268(4) . . ?
O1 N2 2.264(4) . . ?
O1 C1 1.225(4) . . ?
O1 C6 2.661(4) . . ?
O1 H1 2.38 . . no
O1 H6 2.74 . . no
O1 H7 2.30 . . no
N1 N2 2.384(4) . . ?
N1 C1 1.366(4) . . ?
N1 C2 1.317(4) . . ?
N1 C3 2.390(4) . . ?
N1 C4 2.773(4) . . ?
N1 C5 2.404(5) . . ?
N1 H3 2.89 . . no
N1 H4 2.50 . . no
N1 H8 2.75 . . no
N1 H10 2.89 . . no
N2 C1 1.401(4) . . ?
N2 C2 2.688(4) . . ?
N2 C3 2.342(4) . . ?
N2 C4 1.366(4) . . ?
N2 C6 1.456(4) . . ?
N2 C7 2.474(4) . . ?
N2 H5 2.03 . . no
N2 H6 2.02 . . no
N2 H7 2.02 . . no
C1 C2 2.315(5) . . ?
C1 C3 2.748(5) . . ?
C1 C4 2.413(4) . . ?
C1 C6 2.433(5) . . ?
C1 H6 2.93 . . no
C1 H6 2.76 . . no
C1 H7 2.51 . . no
C2 C3 1.402(4) . . ?
C2 C4 2.374(4) . . ?
C2 C5 1.494(5) . . ?
C2 H1 2.17 . . no
C2 H2 2.05 . . no
C2 H3 2.05 . . no
C2 H4 2.04 . . no
C3 C4 1.356(4) . . ?
C3 C5 2.503(4) . . ?
C3 C7 2.468(4) . . ?
C3 H1 1.10 . . no
C3 H2 2.62 . . no
C3 H3 2.92 . . no
C3 H12 2.92 . . no
C3 H12 2.92 . . no
C4 C6 2.467(5) . . ?
C4 C7 1.482(4) . . ?
C4 C8 2.517(4) . . ?
C4 C12 2.473(5) . . ?
C4 H1 2.14 . . no
C4 H5 2.64 . . no
C4 H6 2.87 . . no
C4 H8 2.69 . . no
C4 H12 2.60 . . no
C5 H1 2.71 . . no
C5 H2 0.96 . . no
C5 H3 0.96 . . no
C5 H4 0.96 . . no
C6 C7 2.890(5) . . ?
C6 H5 0.97 . . no
C6 H6 0.97 . . no
C6 H7 0.96 . . no
C6 H8 2.98 . . no
C7 C8 1.392(4) . . ?
C7 C9 2.393(4) . . ?
C7 C10 2.771(4) . . ?
C7 C11 2.401(5) . . ?
C7 C12 1.390(4) . . ?
C7 H1 2.71 . . no
C7 H5 2.60 . . no
C7 H8 2.04 . . no
C7 H12 2.03 . . no
C8 C9 1.377(5) . . ?
C8 C10 2.387(5) . . ?
C8 C11 2.761(5) . . ?
C8 C12 2.395(5) . . ?
C8 H2 2.84 . . no
C8 H5 2.49 . . no
C8 H8 0.96 . . no
C8 H9 2.01 . . no
C9 C10 1.362(5) . . ?
C9 C11 2.371(5) . . ?
C9 C12 2.742(5) . . ?
C9 H8 2.04 . . no
C9 H9 0.95 . . no
C9 H10 2.01 . . no
C9 H11 2.87 . . no
C10 C11 1.379(5) . . ?
C10 C12 2.385(5) . . ?
C10 H9 2.02 . . no
C10 H10 0.95 . . no
C10 H11 2.03 . . no
C11 C12 1.374(4) . . ?
C11 H3 2.94 . . no
C11 H10 2.03 . . no
C11 H11 0.94 . . no
C11 H12 2.04 . . no
C12 H1 2.96 . . no
C12 H7 2.82 . . no
C12 H11 2.01 . . no
C12 H12 0.96 . . no
H1 H1 2.81 . . no
H1 H2 2.47 . . no
H1 H7 2.78 . . no
H1 H12 2.79 . . no
H1 H12 2.94 . . no
H2 H3 1.55 . . no
H2 H4 1.55 . . no
H3 H4 1.55 . . no
H3 H9 2.96 . . no
H3 H11 2.59 . . no
H4 H4 2.51 . . no
H5 H6 1.55 . . no
H5 H7 1.55 . . no
H5 H8 2.23 . . no
H6 H7 1.55 . . no
H6 H10 2.99 . . no
H6 H11 2.91 . . no
H7 H12 2.74 . . no
H8 H9 2.31 . . no
H8 H9 2.58 . . no
H9 H9 2.87 . . no
H9 H10 2.32 . . no
H9 H11 2.78 . . no
H10 H11 2.34 . . no
H11 H12 2.33 . . no
H12 H12 2.60 . . no

loop_
_geom_contact_atom_site_label_1
_geom_contact_atom_site_label_2
_geom_contact_distance
_geom_contact_site_symmetry_1
_geom_contact_site_symmetry_2
_geom_contact_publ_flag
O1 H1 2.3808 . 1_565 no
O1 H6 2.7406 . 2_655 no
O1 C3 3.368(4) . 1_565 no
N1 H8 2.7514 . 3_665 no
N1 H10 2.8867 . 5_455 no
C1 H6 2.7642 . 2_655 no
C8 H2 2.8364 . 3_655 no
C9 H11 2.8735 . 6_655 no
C12 H7 2.8186 . 1_545 no
H4 H4 2.5060 . 7 no

loop_
_geom_torsion_atom_site_label_1
_geom_torsion_atom_site_label_2
_geom_torsion_atom_site_label_3
_geom_torsion_atom_site_label_4
_geom_torsion_site_symmetry_1
_geom_torsion_site_symmetry_2
_geom_torsion_site_symmetry_3
_geom_torsion_site_symmetry_4
_geom_torsion
_geom_torsion_publ_flag
? ? ? ? ? ? ? ? ? ?

loop_
_cod_related_entry_id
_cod_related_entry_database
_cod_related_entry_code
1 ChemSpider 21142093
